data_7213594
loop_
_publ_author_name
'Wei, Yong-Li'
'Li, Xiao-Yuan'
'Kang, Ting-Ting'
'Wang, Su-Na'
'Zang, Shuang-Quan'

_publ_section_title
;
 A series of Ag(i)--Cd(ii) hetero- and Ag(i) homo-nuclear coordination
 polymers based on 5-iodo-isophthalic acid and N-donor ancillary ligands
;
_journal_issue 2
_journal_name_full CrystEngComm
_journal_page_first 223
_journal_paper_doi 10.1039/c3ce41714j
_journal_volume 16
_journal_year 2014
_chemical_formula_moiety 'C36 H24 Ag2 Cd I2 N4 O9, 2(H2 O)'
_chemical_formula_sum 'C36 H28 Ag2 Cd I2 N4 O11'
_chemical_formula_weight 1274.58
_chemical_name_systematic
;
?
;
_space_group_IT_number 14
_symmetry_cell_setting monoclinic
_symmetry_space_group_name_Hall '-P 2ybc'
_symmetry_space_group_name_H-M 'P 1 21/c 1'
_atom_sites_solution_hydrogens geom
_atom_sites_solution_primary direct
_atom_sites_solution_secondary difmap
_audit_creation_method SHELXL-97
_cell_angle_alpha 90.00
_cell_angle_beta 94.108(2)
_cell_angle_gamma 90.00
_cell_formula_units_Z 4
_cell_length_a 14.0054(3)
_cell_length_b 15.1789(3)
_cell_length_c 18.5649(3)
_cell_measurement_reflns_used 6098
_cell_measurement_temperature 293(2)
_cell_measurement_theta_max 29.1779
_cell_measurement_theta_min 2.8765
_cell_volume 3936.51(13)
_computing_cell_refinement 'Bruker FRAMBO'
_computing_data_collection 'Bruker FRAMBO'
_computing_data_reduction 'Bruker SAINT'
_computing_molecular_graphics 'Bruker SHELXTL'
_computing_publication_material 'Bruker SHELXTL'
_computing_structure_refinement 'SHELXL-97 (Sheldrick, 1997)'
_computing_structure_solution 'SHELXS-97 (Sheldrick, 1990)'
_diffrn_ambient_temperature 293(2)
_diffrn_measured_fraction_theta_full 0.998
_diffrn_measured_fraction_theta_max 0.998
_diffrn_measurement_device_type 'multiwire proportional'
_diffrn_measurement_method 'phi and omega scans'
_diffrn_radiation_monochromator graphite
_diffrn_radiation_source 'fine-focus sealed tube'
_diffrn_radiation_type MoK\a
_diffrn_radiation_wavelength 0.71073
_diffrn_reflns_av_R_equivalents 0.0297
_diffrn_reflns_av_sigmaI/netI 0.0449
_diffrn_reflns_limit_h_max 16
_diffrn_reflns_limit_h_min -16
_diffrn_reflns_limit_k_max 18
_diffrn_reflns_limit_k_min -17
_diffrn_reflns_limit_l_max 22
_diffrn_reflns_limit_l_min -18
_diffrn_reflns_number 15670
_diffrn_reflns_theta_full 25.00
_diffrn_reflns_theta_max 25.00
_diffrn_reflns_theta_min 2.88
_exptl_absorpt_coefficient_mu 3.153
_exptl_absorpt_correction_T_max 0.567
_exptl_absorpt_correction_T_min 0.538
_exptl_absorpt_correction_type multi-scan
_exptl_absorpt_process_details 'SADABS(Bruker, 2009)'
_exptl_crystal_density_diffrn 2.151
_exptl_crystal_density_method 'not measured'
_exptl_crystal_F_000 2432
_exptl_crystal_size_max 0.20
_exptl_crystal_size_mid 0.19
_exptl_crystal_size_min 0.18
_refine_diff_density_max 0.922
_refine_diff_density_min -1.129
_refine_diff_density_rms 0.105
_refine_ls_extinction_method none
_refine_ls_goodness_of_fit_ref 1.082
_refine_ls_hydrogen_treatment mixed
_refine_ls_matrix_type full
_refine_ls_number_parameters 510
_refine_ls_number_reflns 6923
_refine_ls_number_restraints 1266
_refine_ls_restrained_S_all 1.082
_refine_ls_R_factor_all 0.0566
_refine_ls_R_factor_gt 0.0398
_refine_ls_shift/su_max 0.001
_refine_ls_shift/su_mean 0.000
_refine_ls_structure_factor_coef Fsqd
_refine_ls_weighting_details 'calc w=1/[\s^2^(Fo^2^)+(0.0301P)^2^+1.0849P] where P=(Fo^2^+2Fc^2^)/3'
_refine_ls_weighting_scheme calc
_refine_ls_wR_factor_gt 0.0758
_refine_ls_wR_factor_ref 0.0806
_reflns_number_gt 5487
_reflns_number_total 6934
_reflns_threshold_expression >2sigma(I)
_cod_data_source_file c3ce41714j.txt
_cod_data_source_block a
_cod_original_sg_symbol_H-M 'P 21/c'
_cod_database_code 7213594

loop_
_symmetry_equiv_pos_as_xyz
'x, y, z'
'-x, y+1/2, -z+1/2'
'-x, -y, -z'
'x, -y-1/2, z-1/2'

loop_
_atom_site_label
_atom_site_type_symbol
_atom_site_fract_x
_atom_site_fract_y
_atom_site_fract_z
_atom_site_U_iso_or_equiv
_atom_site_adp_type
_atom_site_occupancy
_atom_site_symmetry_multiplicity
_atom_site_calc_flag
_atom_site_refinement_flags
_atom_site_disorder_assembly
_atom_site_disorder_group
Cd1 Cd -0.74346(3) -0.04280(2) 0.252378(19) 0.02783(10) Uani 1 1 d U . .
I2 I -0.57809(3) -0.31975(3) -0.06827(2) 0.05323(13) Uani 1 1 d U . .
I1 I -0.90607(3) -0.34651(3) 0.55240(2) 0.05470(14) Uani 1 1 d U . .
Ag1 Ag -0.53527(3) 0.02630(3) 0.13609(2) 0.05094(15) Uani 1 1 d U . .
Ag2 Ag 0.03203(4) 0.12059(3) 0.59933(2) 0.05841(17) Uani 1 1 d U . .
O5 O -0.6126(3) -0.1671(2) 0.26432(19) 0.0437(9) Uani 1 1 d U . .
O6 O -0.6574(2) -0.0993(2) 0.16241(18) 0.0363(8) Uani 1 1 d U . .
C8 C -0.8544(4) -0.1908(3) 0.2884(3) 0.0338(11) Uani 1 1 d U . .
C1 C -0.9367(4) -0.3321(3) 0.4403(3) 0.0320(11) Uani 1 1 d U . .
C9 C -0.5667(3) -0.2313(3) 0.1556(3) 0.0272(10) Uani 1 1 d U . .
C2 C -1.0104(4) -0.3808(3) 0.4046(3) 0.0356(11) Uani 1 1 d U . .
H2 H -1.0463 -0.4198 0.4303 0.043 Uiso 1 1 calc R . .
C16 C -0.6153(4) -0.1617(3) 0.1978(3) 0.0318(10) Uani 1 1 d U . .
C32 C -0.2055(4) 0.0611(4) 0.3932(3) 0.0359(11) Uani 1 1 d U . .
C31 C -0.4140(4) -0.0238(4) 0.2753(3) 0.0427(12) Uani 1 1 d U . .
H31 H -0.4600 -0.0678 0.2767 0.051 Uiso 1 1 calc R . .
C11 C -0.5438(4) -0.3051(3) 0.0435(3) 0.0325(11) Uani 1 1 d U . .
C4 C -0.9771(3) -0.3106(3) 0.2933(3) 0.0322(10) Uani 1 1 d U . .
H4 H -0.9898 -0.3042 0.2437 0.039 Uiso 1 1 calc R . .
O2 O -0.8513(3) -0.1962(3) 0.2222(2) 0.0531(11) Uani 1 1 d U . .
C28 C -0.2808(4) 0.1038(4) 0.2730(3) 0.0416(12) Uani 1 1 d U . .
H28 H -0.2365 0.1492 0.2707 0.050 Uiso 1 1 calc R . .
C14 C -0.4998(3) -0.2873(3) 0.1907(3) 0.0314(10) Uani 1 1 d U . .
H14 H -0.4854 -0.2815 0.2401 0.038 Uiso 1 1 calc R . .
C29 C -0.2780(4) 0.0493(4) 0.3324(3) 0.0348(11) Uani 1 1 d U . .
N4 N -0.0675(3) 0.0875(3) 0.5083(2) 0.0420(11) Uani 1 1 d U . .
C33 C -0.1138(4) 0.0918(4) 0.3825(3) 0.0454(12) Uani 1 1 d U . .
H33 H -0.0967 0.1042 0.3360 0.054 Uiso 1 1 calc R . .
N3 N -0.4156(3) 0.0283(3) 0.2175(2) 0.0392(10) Uani 1 1 d U . .
O1 O -0.8185(3) -0.1286(2) 0.3261(2) 0.0457(9) Uani 1 1 d U . .
C5 C -0.9055(3) -0.2601(3) 0.3287(3) 0.0304(11) Uani 1 1 d U . .
C6 C -0.8847(4) -0.2723(3) 0.4028(3) 0.0324(11) Uani 1 1 d U . .
H6 H -0.8358 -0.2402 0.4270 0.039 Uiso 1 1 calc R . .
C3 C -1.0300(3) -0.3705(3) 0.3306(3) 0.0322(11) Uani 1 1 d U . .
C36 C -0.2241(4) 0.0427(4) 0.4637(3) 0.0441(12) Uani 1 1 d U . .
H36 H -0.2835 0.0205 0.4740 0.053 Uiso 1 1 calc R . .
N1 N -0.6177(3) 0.0512(3) 0.0353(2) 0.0519(12) Uani 1 1 d U . .
O1W O 0.1726(4) 0.1930(4) 0.5418(3) 0.1109(19) Uani 1 1 d U . .
H1WA H 0.1769 0.1782 0.4980 0.166 Uiso 1 1 d R . .
H1WB H 0.1688 0.2488 0.5415 0.166 Uiso 1 1 d R . .
C10 C -0.5890(3) -0.2407(3) 0.0812(3) 0.0305(11) Uani 1 1 d U . .
H10 H -0.6339 -0.2038 0.0574 0.037 Uiso 1 1 calc R . .
C12 C -0.4763(4) -0.3607(3) 0.0791(3) 0.0365(11) Uani 1 1 d U . .
H12 H -0.4462 -0.4039 0.0532 0.044 Uiso 1 1 calc R . .
C30 C -0.3472(4) -0.0153(4) 0.3330(3) 0.0394(12) Uani 1 1 d U . .
H30 H -0.3487 -0.0531 0.3723 0.047 Uiso 1 1 calc R . .
C34 C -0.0483(4) 0.1039(4) 0.4408(3) 0.0483(13) Uani 1 1 d U . .
H34 H 0.0123 0.1247 0.4323 0.058 Uiso 1 1 calc R . .
C27 C -0.3493(4) 0.0908(4) 0.2167(3) 0.0418(12) Uani 1 1 d U . .
H27 H -0.3492 0.1275 0.1766 0.050 Uiso 1 1 calc R . .
O3 O -1.1162(3) -0.4231(3) 0.2249(2) 0.0600(12) Uani 1 1 d U . .
C19 C -0.7322(4) 0.0902(4) -0.0910(3) 0.0472(12) Uani 1 1 d U . .
C13 C -0.4540(4) -0.3519(3) 0.1526(3) 0.0329(11) Uani 1 1 d U . .
C7 C -1.1076(4) -0.4248(4) 0.2916(3) 0.0382(12) Uani 1 1 d U . .
C35 C -0.1547(4) 0.0569(4) 0.5188(3) 0.0493(13) Uani 1 1 d U . .
H35 H -0.1694 0.0446 0.5658 0.059 Uiso 1 1 calc R . .
C20 C -0.6466(4) 0.1301(4) -0.0746(3) 0.0599(14) Uani 1 1 d U . .
H20 H -0.6240 0.1718 -0.1060 0.072 Uiso 1 1 calc R . .
C21 C -0.5927(4) 0.1092(4) -0.0115(3) 0.0600(14) Uani 1 1 d U . .
H21 H -0.5348 0.1384 -0.0019 0.072 Uiso 1 1 calc R . .
C18 C -0.7576(5) 0.0285(5) -0.0417(4) 0.0730(15) Uani 1 1 d U . .
H18 H -0.8150 -0.0019 -0.0497 0.088 Uiso 1 1 calc R . .
C17 C -0.6989(5) 0.0111(5) 0.0196(3) 0.0709(15) Uani 1 1 d U . .
H17 H -0.7183 -0.0316 0.0515 0.085 Uiso 1 1 calc R . .
O7 O -0.3683(3) -0.4065(3) 0.2584(2) 0.0510(10) Uani 1 1 d U . .
O4 O -1.1589(3) -0.4708(3) 0.3290(2) 0.0515(10) Uani 1 1 d U . .
C15 C -0.3828(4) -0.4126(4) 0.1916(3) 0.0377(12) Uani 1 1 d U . .
O8 O -0.3407(3) -0.4681(2) 0.1540(2) 0.0479(10) Uani 1 1 d U . .
C22 C -0.7911(4) 0.1056(4) -0.1593(3) 0.0440(12) Uani 1 1 d U . .
C26 C -0.7652(4) 0.1634(4) -0.2111(3) 0.0528(13) Uani 1 1 d U . .
H26 H -0.7112 0.1986 -0.2022 0.063 Uiso 1 1 calc R . .
C23 C -0.8738(4) 0.0612(5) -0.1769(3) 0.0617(14) Uani 1 1 d U . .
H23 H -0.8973 0.0225 -0.1436 0.074 Uiso 1 1 calc R . .
C25 C -0.8181(4) 0.1700(4) -0.2762(3) 0.0505(14) Uani 1 1 d U . .
H25 H -0.7976 0.2093 -0.3102 0.061 Uiso 1 1 calc R . .
C24 C -0.9231(4) 0.0719(5) -0.2426(3) 0.0600(15) Uani 1 1 d U . .
H24 H -0.9795 0.0402 -0.2519 0.072 Uiso 1 1 calc R . .
N2 N -0.8957(3) 0.1241(3) -0.2932(2) 0.0434(11) Uani 1 1 d U . .
O3W O -0.7997(4) -0.8494(4) 0.4004(2) 0.0871(16) Uani 1 1 d . . .
H3WA H -0.7642 -0.8944 0.4080 0.131 Uiso 1 1 d R . .
H3WB H -0.7652 -0.8052 0.3916 0.131 Uiso 1 1 d R . .
O2W O 0.2680(7) 0.3228(6) 0.6167(5) 0.109(2) Uani 0.643(7) 1 d PU A 1
H2WA H 0.2952 0.3455 0.6546 0.164 Uiso 0.643(7) 1 d PR A 1
H2WB H 0.2263 0.3583 0.5981 0.164 Uiso 0.643(7) 1 d PR A 1
O4W O 0.3399(12) 0.2668(11) 0.6359(9) 0.109(2) Uani 0.357(7) 1 d PU A 2
H4WA H 0.3734 0.2834 0.6734 0.164 Uiso 0.357(7) 1 d PR A 2
H4WB H 0.3757 0.2414 0.6071 0.164 Uiso 0.357(7) 1 d PR A 2

loop_
_atom_site_aniso_label
_atom_site_aniso_U_11
_atom_site_aniso_U_22
_atom_site_aniso_U_33
_atom_site_aniso_U_23
_atom_site_aniso_U_13
_atom_site_aniso_U_12
Cd1 0.0291(2) 0.0274(2) 0.0268(2) -0.00039(17) 0.00085(15) -0.00151(18)
I2 0.0639(3) 0.0644(3) 0.0298(2) -0.0131(2) -0.00797(18) 0.0057(2)
I1 0.0725(3) 0.0580(3) 0.0324(2) 0.0111(2) -0.0053(2) -0.0003(2)
Ag1 0.0444(3) 0.0725(3) 0.0330(3) 0.0089(2) -0.0176(2) -0.0076(3)
Ag2 0.0659(3) 0.0640(3) 0.0404(3) -0.0147(3) -0.0303(2) 0.0158(3)
O5 0.0497(19) 0.050(2) 0.0315(18) -0.0019(17) 0.0012(16) 0.0076(18)
O6 0.0410(18) 0.0356(18) 0.0327(17) 0.0045(16) 0.0048(15) 0.0033(16)
C8 0.033(2) 0.033(2) 0.035(2) 0.002(2) 0.002(2) -0.002(2)
C1 0.037(2) 0.027(2) 0.031(2) 0.002(2) -0.003(2) -0.001(2)
C9 0.026(2) 0.026(2) 0.029(2) 0.0023(19) -0.0011(18) -0.0014(19)
C2 0.037(2) 0.029(2) 0.041(2) 0.005(2) 0.001(2) -0.003(2)
C16 0.029(2) 0.037(2) 0.029(2) 0.000(2) -0.0022(19) -0.003(2)
C32 0.037(2) 0.040(2) 0.030(2) -0.001(2) -0.0082(19) 0.001(2)
C31 0.041(2) 0.051(3) 0.034(2) 0.002(2) -0.010(2) -0.004(2)
C11 0.034(2) 0.034(2) 0.028(2) -0.004(2) -0.001(2) -0.001(2)
C4 0.033(2) 0.030(2) 0.032(2) -0.003(2) -0.0018(19) 0.001(2)
O2 0.062(3) 0.064(3) 0.033(2) 0.007(2) 0.0007(19) -0.017(2)
C28 0.042(2) 0.047(3) 0.034(2) 0.004(2) -0.010(2) -0.004(2)
C14 0.033(2) 0.032(2) 0.029(2) 0.005(2) -0.0010(19) 0.002(2)
C29 0.035(2) 0.042(2) 0.026(2) -0.003(2) -0.0056(19) 0.002(2)
N4 0.047(2) 0.045(2) 0.032(2) -0.008(2) -0.015(2) 0.003(2)
C33 0.047(3) 0.055(3) 0.032(2) 0.002(2) -0.009(2) -0.005(2)
N3 0.035(2) 0.052(2) 0.029(2) 0.000(2) -0.0079(18) -0.002(2)
O1 0.058(2) 0.0384(19) 0.042(2) -0.0063(18) 0.0121(18) -0.0154(19)
C5 0.033(2) 0.024(2) 0.034(2) -0.003(2) 0.001(2) 0.001(2)
C6 0.033(2) 0.026(2) 0.038(2) -0.003(2) -0.003(2) -0.004(2)
C3 0.028(2) 0.025(2) 0.042(2) 0.000(2) -0.004(2) -0.002(2)
C36 0.046(3) 0.052(3) 0.033(2) -0.006(2) -0.007(2) -0.002(2)
N1 0.048(2) 0.067(3) 0.037(2) 0.017(2) -0.015(2) -0.023(2)
O1W 0.138(4) 0.133(5) 0.066(3) -0.028(3) 0.030(3) -0.049(4)
C10 0.031(2) 0.031(2) 0.028(2) 0.001(2) -0.0037(19) 0.002(2)
C12 0.038(2) 0.033(2) 0.039(2) 0.000(2) 0.002(2) 0.005(2)
C30 0.044(2) 0.042(2) 0.031(2) 0.006(2) -0.008(2) -0.005(2)
C34 0.048(3) 0.058(3) 0.037(3) -0.005(2) -0.013(2) -0.004(3)
C27 0.042(3) 0.053(3) 0.030(2) 0.010(2) -0.007(2) 0.000(2)
O3 0.055(3) 0.065(3) 0.056(3) -0.005(2) -0.018(2) -0.015(2)
C19 0.042(2) 0.063(3) 0.034(2) 0.017(2) -0.012(2) -0.019(2)
C13 0.030(2) 0.032(2) 0.036(2) 0.006(2) -0.002(2) 0.001(2)
C7 0.035(3) 0.029(2) 0.048(3) 0.000(3) -0.010(2) -0.002(2)
C35 0.057(3) 0.058(3) 0.031(2) -0.008(2) -0.011(2) 0.002(3)
C20 0.054(3) 0.078(3) 0.044(3) 0.029(3) -0.021(2) -0.033(3)
C21 0.051(3) 0.081(3) 0.045(3) 0.022(3) -0.019(2) -0.031(3)
C18 0.061(3) 0.096(3) 0.057(3) 0.033(3) -0.025(3) -0.033(3)
C17 0.066(3) 0.090(3) 0.054(3) 0.035(3) -0.023(2) -0.032(3)
O7 0.043(2) 0.057(2) 0.051(2) 0.017(2) -0.0077(18) 0.011(2)
O4 0.048(2) 0.043(2) 0.061(2) 0.004(2) -0.0104(19) -0.020(2)
C15 0.030(2) 0.034(2) 0.049(3) 0.009(2) -0.002(2) -0.001(2)
O8 0.043(2) 0.036(2) 0.064(2) 0.0014(19) -0.0094(19) 0.0104(18)
C22 0.040(2) 0.060(3) 0.031(2) 0.012(2) -0.011(2) -0.016(2)
C26 0.045(3) 0.071(3) 0.039(3) 0.014(3) -0.018(2) -0.023(3)
C23 0.056(3) 0.083(3) 0.043(3) 0.022(3) -0.016(2) -0.027(3)
C25 0.048(3) 0.065(3) 0.037(3) 0.013(3) -0.010(2) -0.013(3)
C24 0.048(3) 0.079(3) 0.050(3) 0.013(3) -0.019(2) -0.027(3)
N2 0.040(2) 0.053(3) 0.035(2) 0.004(2) -0.014(2) -0.001(2)
O3W 0.102(4) 0.108(4) 0.053(3) -0.019(3) 0.015(3) -0.007(3)
O2W 0.110(3) 0.109(3) 0.109(3) -0.0010(14) 0.0083(14) -0.0027(14)
O4W 0.110(3) 0.109(3) 0.109(3) -0.0010(14) 0.0083(14) -0.0027(14)

loop_
_atom_type_symbol
_atom_type_description
_atom_type_scat_dispersion_real
_atom_type_scat_dispersion_imag
_atom_type_scat_source
C C 0.0033 0.0016 'International Tables Vol C Tables 4.2.6.8 and 6.1.1.4'
H H 0.0000 0.0000 'International Tables Vol C Tables 4.2.6.8 and 6.1.1.4'
N N 0.0061 0.0033 'International Tables Vol C Tables 4.2.6.8 and 6.1.1.4'
O O 0.0106 0.0060 'International Tables Vol C Tables 4.2.6.8 and 6.1.1.4'
Ag Ag -0.8971 1.1015 'International Tables Vol C Tables 4.2.6.8 and 6.1.1.4'
Cd Cd -0.8075 1.2024 'International Tables Vol C Tables 4.2.6.8 and 6.1.1.4'
I I -0.4742 1.8119 'International Tables Vol C Tables 4.2.6.8 and 6.1.1.4'

loop_
_geom_angle_atom_site_label_1
_geom_angle_atom_site_label_2
_geom_angle_atom_site_label_3
_geom_angle
_geom_angle_site_symmetry_1
_geom_angle_site_symmetry_3
O1 Cd1 O4 114.15(15) . 2_355
O1 Cd1 O6 121.92(13) . .
O4 Cd1 O6 91.08(14) 2_355 .
O1 Cd1 O8 93.58(14) . 2_455
O4 Cd1 O8 121.15(14) 2_355 2_455
O6 Cd1 O8 117.49(13) . 2_455
O1 Cd1 O7 146.00(13) . 2_455
O4 Cd1 O7 84.43(13) 2_355 2_455
O6 Cd1 O7 83.75(12) . 2_455
O8 Cd1 O7 52.84(13) 2_455 2_455
O1 Cd1 O5 83.38(13) . .
O4 Cd1 O5 142.45(13) 2_355 .
O6 Cd1 O5 52.68(11) . .
O8 Cd1 O5 88.48(12) 2_455 .
O7 Cd1 O5 99.01(12) 2_455 .
N1 Ag1 N3 159.49(18) . .
N4 Ag2 N2 162.06(19) . 1_656
N4 Ag2 O1W 104.21(18) . .
N2 Ag2 O1W 92.94(18) 1_656 .
C16 O5 Cd1 84.1(3) . .
C16 O6 Cd1 98.7(3) . .
O2 C8 O1 124.2(5) . .
O2 C8 C5 120.0(5) . .
O1 C8 C5 115.8(5) . .
C6 C1 C2 120.5(5) . .
C6 C1 I1 119.2(4) . .
C2 C1 I1 120.3(4) . .
C14 C9 C10 119.6(5) . .
C14 C9 C16 120.0(4) . .
C10 C9 C16 120.4(4) . .
C3 C2 C1 119.7(5) . .
C3 C2 H2 120.1 . .
C1 C2 H2 120.1 . .
O5 C16 O6 123.0(5) . .
O5 C16 C9 119.4(5) . .
O6 C16 C9 117.6(4) . .
C36 C32 C33 116.2(5) . .
C36 C32 C29 122.3(5) . .
C33 C32 C29 121.5(5) . .
N3 C31 C30 122.9(5) . .
N3 C31 H31 118.6 . .
C30 C31 H31 118.6 . .
C10 C11 C12 120.5(5) . .
C10 C11 I2 119.5(4) . .
C12 C11 I2 120.0(4) . .
C3 C4 C5 121.2(5) . .
C3 C4 H4 119.4 . .
C5 C4 H4 119.4 . .
C29 C28 C27 119.9(5) . .
C29 C28 H28 120.1 . .
C27 C28 H28 120.1 . .
C13 C14 C9 120.8(5) . .
C13 C14 H14 119.6 . .
C9 C14 H14 119.6 . .
C30 C29 C28 117.0(5) . .
C30 C29 C32 121.8(5) . .
C28 C29 C32 121.2(5) . .
C34 N4 C35 117.0(5) . .
C34 N4 Ag2 122.0(4) . .
C35 N4 Ag2 120.7(4) . .
C34 C33 C32 119.9(6) . .
C34 C33 H33 120.0 . .
C32 C33 H33 120.0 . .
C27 N3 C31 117.5(4) . .
C27 N3 Ag1 120.4(3) . .
C31 N3 Ag1 121.3(4) . .
C8 O1 Cd1 106.7(3) . .
C4 C5 C6 118.9(5) . .
C4 C5 C8 120.3(5) . .
C6 C5 C8 120.7(4) . .
C1 C6 C5 120.2(5) . .
C1 C6 H6 119.9 . .
C5 C6 H6 119.9 . .
C4 C3 C2 119.5(5) . .
C4 C3 C7 120.7(5) . .
C2 C3 C7 119.8(5) . .
C35 C36 C32 120.1(6) . .
C35 C36 H36 120.0 . .
C32 C36 H36 120.0 . .
C21 N1 C17 116.0(5) . .
C21 N1 Ag1 123.0(4) . .
C17 N1 Ag1 121.0(4) . .
Ag2 O1W H1WA 113.4 . .
Ag2 O1W H1WB 112.6 . .
H1WA O1W H1WB 105.4 . .
C11 C10 C9 119.5(5) . .
C11 C10 H10 120.2 . .
C9 C10 H10 120.2 . .
C13 C12 C11 120.3(5) . .
C13 C12 H12 119.9 . .
C11 C12 H12 119.9 . .
C31 C30 C29 119.9(5) . .
C31 C30 H30 120.0 . .
C29 C30 H30 120.0 . .
N4 C34 C33 123.3(6) . .
N4 C34 H34 118.3 . .
C33 C34 H34 118.4 . .
N3 C27 C28 122.8(5) . .
N3 C27 H27 118.6 . .
C28 C27 H27 118.6 . .
C20 C19 C18 114.9(5) . .
C20 C19 C22 123.3(5) . .
C18 C19 C22 121.6(5) . .
C12 C13 C14 119.3(5) . .
C12 C13 C15 120.7(5) . .
C14 C13 C15 120.0(5) . .
O3 C7 O4 123.4(5) . .
O3 C7 C3 119.0(5) . .
O4 C7 C3 117.6(5) . .
N4 C35 C36 123.5(6) . .
N4 C35 H35 118.2 . .
C36 C35 H35 118.2 . .
C19 C20 C21 120.4(6) . .
C19 C20 H20 119.8 . .
C21 C20 H20 119.8 . .
N1 C21 C20 124.3(6) . .
N1 C21 H21 117.8 . .
C20 C21 H21 117.8 . .
C19 C18 C17 120.9(6) . .
C19 C18 H18 119.6 . .
C17 C18 H18 119.6 . .
N1 C17 C18 123.5(6) . .
N1 C17 H17 118.3 . .
C18 C17 H17 118.3 . .
C15 O7 Cd1 85.5(3) . 2_445
C7 O4 Cd1 104.2(3) . 2_345
O7 C15 O8 123.3(5) . .
O7 C15 C13 119.3(5) . .
O8 C15 C13 117.4(5) . .
C15 O8 Cd1 98.2(3) . 2_445
C23 C22 C26 114.3(5) . .
C23 C22 C19 122.7(5) . .
C26 C22 C19 122.9(5) . .
C22 C26 C25 120.7(5) . .
C22 C26 H26 119.7 . .
C25 C26 H26 119.7 . .
C22 C23 C24 121.5(6) . .
C22 C23 H23 119.2 . .
C24 C23 H23 119.2 . .
N2 C25 C26 124.0(6) . .
N2 C25 H25 118.0 . .
C26 C25 H25 118.0 . .
N2 C24 C23 123.9(6) . .
N2 C24 H24 118.1 . .
C23 C24 H24 118.1 . .
C24 N2 C25 115.5(5) . .
C24 N2 Ag2 120.2(4) . 1_454
C25 N2 Ag2 123.9(4) . 1_454
H3WA O3W H3WB 109.5 . .
H2WA O2W H2WB 109.5 . .
H2WA O4W H4WA 76.9 . .
H2WA O4W H4WB 146.6 . .
H4WA O4W H4WB 109.6 . .

loop_
_geom_bond_atom_site_label_1
_geom_bond_atom_site_label_2
_geom_bond_distance
_geom_bond_site_symmetry_2
Cd1 O1 2.208(4) .
Cd1 O4 2.247(4) 2_355
Cd1 O6 2.295(3) .
Cd1 O8 2.324(4) 2_455
Cd1 O7 2.610(4) 2_455
Cd1 O5 2.628(4) .
I2 C11 2.109(5) .
I1 C1 2.106(5) .
Ag1 N1 2.160(4) .
Ag1 N3 2.175(4) .
Ag2 N4 2.171(4) .
Ag2 N2 2.173(4) 1_656
Ag2 O1W 2.553(5) .
O5 C16 1.236(6) .
O6 C16 1.273(6) .
C8 O2 1.235(6) .
C8 O1 1.258(6) .
C8 C5 1.501(7) .
C1 C6 1.382(7) .
C1 C2 1.397(7) .
C9 C14 1.393(6) .
C9 C10 1.401(6) .
C9 C16 1.505(7) .
C2 C3 1.390(7) .
C2 H2 0.9300 .
C32 C36 1.381(7) .
C32 C33 1.394(7) .
C32 C29 1.474(6) .
C31 N3 1.331(7) .
C31 C30 1.378(7) .
C31 H31 0.9300 .
C11 C10 1.382(7) .
C11 C12 1.397(7) .
C4 C3 1.389(7) .
C4 C5 1.390(7) .
C4 H4 0.9300 .
C28 C29 1.378(7) .
C28 C27 1.381(7) .
C28 H28 0.9300 .
C14 C13 1.392(7) .
C14 H14 0.9300 .
C29 C30 1.378(7) .
N4 C34 1.324(7) .
N4 C35 1.333(7) .
C33 C34 1.380(7) .
C33 H33 0.9300 .
N3 C27 1.328(7) .
C5 C6 1.399(7) .
C6 H6 0.9300 .
C3 C7 1.508(7) .
C36 C35 1.376(7) .
C36 H36 0.9300 .
N1 C21 1.301(7) .
N1 C17 1.305(7) .
O1W H1WA 0.8500 .
O1W H1WB 0.8500 .
C10 H10 0.9300 .
C12 C13 1.385(7) .
C12 H12 0.9300 .
C30 H30 0.9300 .
C34 H34 0.9300 .
C27 H27 0.9300 .
O3 C7 1.236(6) .
C19 C20 1.359(7) .
C19 C18 1.374(8) .
C19 C22 1.480(7) .
C13 C15 1.504(7) .
C7 O4 1.248(6) .
C35 H35 0.9300 .
C20 C21 1.385(7) .
C20 H20 0.9300 .
C21 H21 0.9300 .
C18 C17 1.382(8) .
C18 H18 0.9300 .
C17 H17 0.9300 .
O7 C15 1.245(6) .
O7 Cd1 2.610(4) 2_445
O4 Cd1 2.247(4) 2_345
C15 O8 1.267(6) .
O8 Cd1 2.324(4) 2_445
C22 C23 1.360(7) .
C22 C26 1.371(7) .
C26 C25 1.375(7) .
C26 H26 0.9300 .
C23 C24 1.368(7) .
C23 H23 0.9300 .
C25 N2 1.310(7) .
C25 H25 0.9300 .
C24 N2 1.306(7) .
C24 H24 0.9300 .
N2 Ag2 2.173(4) 1_454
O3W H3WA 0.8499 .
O3W H3WB 0.8500 .
O2W H2WA 0.8501 .
O2W H2WB 0.8500 .
O4W H2WA 1.4036 .
O4W H4WA 0.8500 .
O4W H4WB 0.8500 .

loop_
_geom_torsion_atom_site_label_1
_geom_torsion_atom_site_label_2
_geom_torsion_atom_site_label_3
_geom_torsion_atom_site_label_4
_geom_torsion
_geom_torsion_site_symmetry_1
_geom_torsion_site_symmetry_4
O1 Cd1 O5 C16 132.3(3) . .
O4 Cd1 O5 C16 10.6(4) 2_355 .
O6 Cd1 O5 C16 -7.0(3) . .
O8 Cd1 O5 C16 -133.9(3) 2_455 .
O7 Cd1 O5 C16 -82.0(3) 2_455 .
O1 Cd1 O6 C16 -42.9(3) . .
O4 Cd1 O6 C16 -162.5(3) 2_355 .
O8 Cd1 O6 C16 71.1(3) 2_455 .
O7 Cd1 O6 C16 113.2(3) 2_455 .
O5 Cd1 O6 C16 6.8(3) . .
C6 C1 C2 C3 1.6(8) . .
I1 C1 C2 C3 179.9(4) . .
Cd1 O5 C16 O6 12.0(5) . .
Cd1 O5 C16 C9 -168.1(4) . .
Cd1 O6 C16 O5 -13.9(5) . .
Cd1 O6 C16 C9 166.3(4) . .
C14 C9 C16 O5 -16.5(7) . .
C10 C9 C16 O5 163.1(5) . .
C14 C9 C16 O6 163.4(4) . .
C10 C9 C16 O6 -17.1(7) . .
C10 C9 C14 C13 0.6(7) . .
C16 C9 C14 C13 -179.8(4) . .
C27 C28 C29 C30 -1.5(8) . .
C27 C28 C29 C32 179.8(5) . .
C36 C32 C29 C30 -31.4(8) . .
C33 C32 C29 C30 148.6(6) . .
C36 C32 C29 C28 147.2(6) . .
C33 C32 C29 C28 -32.8(8) . .
N2 Ag2 N4 C34 -161.4(5) 1_656 .
O1W Ag2 N4 C34 1.1(5) . .
N2 Ag2 N4 C35 24.8(8) 1_656 .
O1W Ag2 N4 C35 -172.6(4) . .
C36 C32 C33 C34 -1.4(8) . .
C29 C32 C33 C34 178.6(5) . .
C30 C31 N3 C27 -0.3(8) . .
C30 C31 N3 Ag1 -169.9(4) . .
N1 Ag1 N3 C27 22.8(8) . .
N1 Ag1 N3 C31 -167.8(5) . .
O2 C8 O1 Cd1 -4.4(6) . .
C5 C8 O1 Cd1 177.2(3) . .
O4 Cd1 O1 C8 68.1(4) 2_355 .
O6 Cd1 O1 C8 -39.5(4) . .
O8 Cd1 O1 C8 -165.3(3) 2_455 .
O7 Cd1 O1 C8 -173.5(3) 2_455 .
O5 Cd1 O1 C8 -77.2(3) . .
C3 C4 C5 C6 2.1(7) . .
C3 C4 C5 C8 -175.2(5) . .
O2 C8 C5 C4 -23.7(7) . .
O1 C8 C5 C4 154.8(5) . .
O2 C8 C5 C6 159.0(5) . .
O1 C8 C5 C6 -22.5(7) . .
C2 C1 C6 C5 -0.1(8) . .
I1 C1 C6 C5 -178.4(4) . .
C4 C5 C6 C1 -1.8(7) . .
C8 C5 C6 C1 175.6(5) . .
C5 C4 C3 C2 -0.6(8) . .
C5 C4 C3 C7 179.9(5) . .
C1 C2 C3 C4 -1.3(8) . .
C1 C2 C3 C7 178.2(5) . .
C33 C32 C36 C35 1.7(8) . .
C29 C32 C36 C35 -178.4(5) . .
N3 Ag1 N1 C21 -13.6(9) . .
N3 Ag1 N1 C17 169.7(5) . .
C12 C11 C10 C9 0.0(8) . .
I2 C11 C10 C9 179.6(4) . .
C14 C9 C10 C11 -0.3(7) . .
C16 C9 C10 C11 -179.8(5) . .
C10 C11 C12 C13 0.1(8) . .
I2 C11 C12 C13 -179.5(4) . .
N3 C31 C30 C29 0.0(9) . .
C28 C29 C30 C31 0.9(8) . .
C32 C29 C30 C31 179.6(5) . .
C35 N4 C34 C33 0.7(9) . .
Ag2 N4 C34 C33 -173.3(4) . .
C32 C33 C34 N4 0.2(9) . .
C31 N3 C27 C28 -0.4(8) . .
Ag1 N3 C27 C28 169.4(4) . .
C29 C28 C27 N3 1.3(9) . .
C11 C12 C13 C14 0.3(8) . .
C11 C12 C13 C15 178.8(5) . .
C9 C14 C13 C12 -0.6(8) . .
C9 C14 C13 C15 -179.1(5) . .
C4 C3 C7 O3 8.4(8) . .
C2 C3 C7 O3 -171.1(5) . .
C4 C3 C7 O4 -172.9(5) . .
C2 C3 C7 O4 7.6(8) . .
C34 N4 C35 C36 -0.4(9) . .
Ag2 N4 C35 C36 173.6(4) . .
C32 C36 C35 N4 -0.8(9) . .
C18 C19 C20 C21 -1.3(10) . .
C22 C19 C20 C21 -176.5(6) . .
C17 N1 C21 C20 0.6(11) . .
Ag1 N1 C21 C20 -176.3(6) . .
C19 C20 C21 N1 0.7(12) . .
C20 C19 C18 C17 0.7(11) . .
C22 C19 C18 C17 176.0(7) . .
C21 N1 C17 C18 -1.2(11) . .
Ag1 N1 C17 C18 175.7(6) . .
C19 C18 C17 N1 0.6(13) . .
O3 C7 O4 Cd1 1.3(7) . 2_345
C3 C7 O4 Cd1 -177.4(4) . 2_345
Cd1 O7 C15 O8 -3.8(5) 2_445 .
Cd1 O7 C15 C13 176.0(4) 2_445 .
C12 C13 C15 O7 -175.8(5) . .
C14 C13 C15 O7 2.7(8) . .
C12 C13 C15 O8 4.0(7) . .
C14 C13 C15 O8 -177.6(5) . .
O7 C15 O8 Cd1 4.3(6) . 2_445
C13 C15 O8 Cd1 -175.5(4) . 2_445
C20 C19 C22 C23 175.8(7) . .
C18 C19 C22 C23 0.9(11) . .
C20 C19 C22 C26 -1.6(11) . .
C18 C19 C22 C26 -176.6(7) . .
C23 C22 C26 C25 -3.2(10) . .
C19 C22 C26 C25 174.4(6) . .
C26 C22 C23 C24 2.6(10) . .
C19 C22 C23 C24 -175.1(7) . .
C22 C26 C25 N2 0.9(11) . .
C22 C23 C24 N2 0.4(12) . .
C23 C24 N2 C25 -2.8(10) . .
C23 C24 N2 Ag2 170.6(6) . 1_454
C26 C25 N2 C24 2.1(9) . .
C26 C25 N2 Ag2 -171.0(5) . 1_454
